data_1549848
loop_
_publ_author_name
'Liu, Yang'
'Liu, Xiangyuan'
'Li, Jiangtao'
'Zhao, Xiaowei'
'Qiao, Baokun'
'Jiang, Zhiyong'

_publ_section_title
;
 Catalytic enantioselective radical coupling of activated ketones with
 <i>N</i>-aryl glycines.
;
_journal_issue 42
_journal_name_full 'Chemical science'
_journal_page_first 8094
_journal_page_last 8098
_journal_paper_doi 10.1039/c8sc02948b
_journal_volume 9
_journal_year 2018
_chemical_absolute_configuration ad
_chemical_formula_moiety 'C23 H22 Br N O4'
_chemical_formula_sum 'C23 H22 Br N O4'
_chemical_formula_weight 456.32
_space_group_crystal_system orthorhombic
_space_group_IT_number 19
_space_group_name_Hall 'P 2ac 2ab'
_space_group_name_H-M_alt 'P 21 21 21'
_symmetry_space_group_name_Hall 'P 2ac 2ab'
_symmetry_space_group_name_H-M 'P 21 21 21'
_atom_sites_solution_hydrogens mixed
_atom_sites_solution_primary direct
_audit_creation_date 2017-11-08
_audit_creation_method
;
Olex2 1.2
(compiled 2017.08.10 svn.r3458 for OlexSys, GUI svn.r5381)
;
_audit_update_record
;
2018-04-13 deposited with the CCDC.
2018-08-27 downloaded from the CCDC.
;
_cell_angle_alpha 90
_cell_angle_beta 90
_cell_angle_gamma 90
_cell_formula_units_Z 4
_cell_length_a 8.3737(3)
_cell_length_b 10.0127(4)
_cell_length_c 24.6580(8)
_cell_measurement_reflns_used 3101
_cell_measurement_temperature 293(2)
_cell_measurement_theta_max 69.5840
_cell_measurement_theta_min 4.7510
_cell_volume 2067.41(13)
_computing_cell_refinement
;
CrysAlisPro, Agilent Technologies,
Version 1.171.37.35 (release 13-08-2014 CrysAlis171 .NET)
(compiled Aug 13 2014,18:06:01)
;
_computing_data_collection
;
CrysAlisPro, Agilent Technologies,
Version 1.171.37.35 (release 13-08-2014 CrysAlis171 .NET)
(compiled Aug 13 2014,18:06:01)
;
_computing_data_reduction
;
CrysAlisPro, Agilent Technologies,
Version 1.171.37.35 (release 13-08-2014 CrysAlis171 .NET)
(compiled Aug 13 2014,18:06:01)
;
_computing_molecular_graphics 'Olex2 (Dolomanov et al., 2009)'
_computing_publication_material 'Olex2 (Dolomanov et al., 2009)'
_computing_structure_refinement 'ShelXL (Sheldrick, 2015)'
_computing_structure_solution 'ShelXS (Sheldrick, 2008)'
_diffrn_ambient_temperature 293(2)
_diffrn_detector 'CCD plate'
_diffrn_detector_area_resol_mean 16.2312
_diffrn_detector_type Eos
_diffrn_measured_fraction_theta_full 1.000
_diffrn_measured_fraction_theta_max 1.000
_diffrn_measurement_details
;
#__ type_ start__ end____ width___ exp.time_
  1 omega -104.00  -18.00   1.0000    1.0000
omega____ theta____ kappa____ phi______ frames
    -      -33.5000  -37.0000    0.0000 86

#__ type_ start__ end____ width___ exp.time_
  2 omega  -37.00   35.00   1.0000    1.0000
omega____ theta____ kappa____ phi______ frames
    -      -33.5000   57.0000  -60.0000 72

#__ type_ start__ end____ width___ exp.time_
  3 omega  -84.00  -58.00   1.0000    1.0000
omega____ theta____ kappa____ phi______ frames
    -      -33.5000 -156.0000  -27.0000 26

#__ type_ start__ end____ width___ exp.time_
  4 omega  -63.00  -33.00   1.0000    1.0000
omega____ theta____ kappa____ phi______ frames
    -      -33.5000  178.0000  -90.0000 30

#__ type_ start__ end____ width___ exp.time_
  5 omega -106.00  -81.00   1.0000    1.0000
omega____ theta____ kappa____ phi______ frames
    -      -33.5000  178.0000  -90.0000 25

#__ type_ start__ end____ width___ exp.time_
  6 omega   73.00  109.00   1.0000    1.0000
omega____ theta____ kappa____ phi______ frames
    -       36.4734  178.0000    0.0000 36

#__ type_ start__ end____ width___ exp.time_
  7 omega   63.00  100.00   1.0000    1.0000
omega____ theta____ kappa____ phi______ frames
    -       36.4734  178.0000  150.0000 37

#__ type_ start__ end____ width___ exp.time_
  8 omega   64.00  107.00   1.0000    1.0000
omega____ theta____ kappa____ phi______ frames
    -       36.4734  178.0000 -180.0000 43

#__ type_ start__ end____ width___ exp.time_
  9 omega  -17.00   11.00   1.0000    1.0000
omega____ theta____ kappa____ phi______ frames
    -       36.4734  -77.0000  -60.0000 28

#__ type_ start__ end____ width___ exp.time_
 10 omega   28.00   54.00   1.0000    1.0000
omega____ theta____ kappa____ phi______ frames
    -       36.4734  -77.0000  -60.0000 26

#__ type_ start__ end____ width___ exp.time_
 11 omega   46.00   98.00   1.0000    5.0000
omega____ theta____ kappa____ phi______ frames
    -      108.0000  -45.0000    0.0000 52

#__ type_ start__ end____ width___ exp.time_
 12 omega  142.00  171.00   1.0000    5.0000
omega____ theta____ kappa____ phi______ frames
    -      108.0000  111.0000   60.0000 29

#__ type_ start__ end____ width___ exp.time_
 13 omega   46.00   93.00   1.0000    5.0000
omega____ theta____ kappa____ phi______ frames
    -      108.0000  -45.0000 -180.0000 47

#__ type_ start__ end____ width___ exp.time_
 14 omega   52.00  107.00   1.0000    5.0000
omega____ theta____ kappa____ phi______ frames
    -      108.0000  -94.0000 -150.0000 55

#__ type_ start__ end____ width___ exp.time_
 15 omega   38.00   63.00   1.0000    5.0000
omega____ theta____ kappa____ phi______ frames
    -      108.0000 -111.0000   30.0000 25

#__ type_ start__ end____ width___ exp.time_
 16 omega   38.00   64.00   1.0000    5.0000
omega____ theta____ kappa____ phi______ frames
    -      108.0000  -30.0000  -30.0000 26

#__ type_ start__ end____ width___ exp.time_
 17 omega  103.00  173.00   1.0000    5.0000
omega____ theta____ kappa____ phi______ frames
    -      108.0000   30.0000  120.0000 70

#__ type_ start__ end____ width___ exp.time_
 18 omega   49.00   86.00   1.0000    5.0000
omega____ theta____ kappa____ phi______ frames
    -      108.0000  -30.0000 -150.0000 37

#__ type_ start__ end____ width___ exp.time_
 19 omega   61.00   91.00   1.0000    5.0000
omega____ theta____ kappa____ phi______ frames
    -      108.0000  -30.0000  -90.0000 30

#__ type_ start__ end____ width___ exp.time_
 20 omega   38.00   91.00   1.0000    5.0000
omega____ theta____ kappa____ phi______ frames
    -      108.0000  -30.0000  150.0000 53

#__ type_ start__ end____ width___ exp.time_
 21 omega   38.00   78.00   1.0000    5.0000
omega____ theta____ kappa____ phi______ frames
    -      108.0000  -45.0000  -90.0000 40
;
_diffrn_measurement_device 'four-circle diffractometer'
_diffrn_measurement_device_type 'Xcalibur, Eos, Gemini'
_diffrn_measurement_method '\w scans'
_diffrn_orient_matrix_UB_11 0.0316523000
_diffrn_orient_matrix_UB_12 -0.0178492000
_diffrn_orient_matrix_UB_13 -0.0610897000
_diffrn_orient_matrix_UB_21 0.0547842000
_diffrn_orient_matrix_UB_22 -0.1446706000
_diffrn_orient_matrix_UB_23 0.0102599000
_diffrn_orient_matrix_UB_31 -0.1728620000
_diffrn_orient_matrix_UB_32 -0.0491544000
_diffrn_orient_matrix_UB_33 -0.0079547000
_diffrn_radiation_monochromator graphite
_diffrn_radiation_probe x-ray
_diffrn_radiation_type CuK\a
_diffrn_radiation_wavelength 1.54184
_diffrn_reflns_av_R_equivalents 0.0329
_diffrn_reflns_av_unetI/netI 0.0432
_diffrn_reflns_Laue_measured_fraction_full 1.000
_diffrn_reflns_Laue_measured_fraction_max 1.000
_diffrn_reflns_limit_h_max 3
_diffrn_reflns_limit_h_min -10
_diffrn_reflns_limit_k_max 11
_diffrn_reflns_limit_k_min -11
_diffrn_reflns_limit_l_max 26
_diffrn_reflns_limit_l_min -29
_diffrn_reflns_number 7569
_diffrn_reflns_point_group_measured_fraction_full 0.999
_diffrn_reflns_point_group_measured_fraction_max 0.999
_diffrn_reflns_theta_full 67.069
_diffrn_reflns_theta_max 67.069
_diffrn_reflns_theta_min 3.585
_diffrn_source 'Enhance (Cu) X-ray Source'
_exptl_absorpt_coefficient_mu 2.955
_exptl_absorpt_correction_T_max 1.00000
_exptl_absorpt_correction_T_min 0.87948
_exptl_absorpt_correction_type multi-scan
_exptl_absorpt_process_details
;
CrysAlisPro, Agilent Technologies,
Version 1.171.37.35 (release 13-08-2014 CrysAlis171 .NET)
(compiled Aug 13 2014,18:06:01)
Empirical absorption correction using spherical harmonics,
 implemented in SCALE3 ABSPACK scaling algorithm.
;
_exptl_crystal_colour colourless
_exptl_crystal_colour_primary colourless
_exptl_crystal_density_diffrn 1.466
_exptl_crystal_description prism
_exptl_crystal_F_000 936
_exptl_crystal_size_max 0.2
_exptl_crystal_size_mid 0.15
_exptl_crystal_size_min 0.12
_refine_diff_density_max 0.228
_refine_diff_density_min -0.300
_refine_diff_density_rms 0.062
_refine_ls_abs_structure_details
;
 Flack x determined using 1240 quotients [(I+)-(I-)]/[(I+)+(I-)]
 (Parsons, Flack and Wagner, Acta Cryst. B69 (2013) 249-259).
;
_refine_ls_abs_structure_Flack -0.029(15)
_refine_ls_extinction_method none
_refine_ls_goodness_of_fit_ref 1.044
_refine_ls_hydrogen_treatment mixed
_refine_ls_matrix_type full
_refine_ls_number_parameters 269
_refine_ls_number_reflns 3679
_refine_ls_number_restraints 0
_refine_ls_restrained_S_all 1.044
_refine_ls_R_factor_all 0.0453
_refine_ls_R_factor_gt 0.0390
_refine_ls_shift/su_max 0.000
_refine_ls_shift/su_mean 0.000
_refine_ls_structure_factor_coef Fsqd
_refine_ls_weighting_details 'w=1/[\s^2^(Fo^2^)+(0.0569P)^2^+0.0499P] where P=(Fo^2^+2Fc^2^)/3'
_refine_ls_weighting_scheme calc
_refine_ls_wR_factor_gt 0.0989
_refine_ls_wR_factor_ref 0.1055
_reflns_Friedel_coverage 0.731
_reflns_Friedel_fraction_full 0.999
_reflns_Friedel_fraction_max 0.999
_reflns_number_gt 3281
_reflns_number_total 3679
_reflns_threshold_expression 'I > 2\s(I)'
_cod_data_source_file c8sc02948b2.cif
_cod_data_source_block ly170031
_cod_depositor_comments 'Adding full bibliography for 1549848--1549849.cif.'
_cod_original_cell_volume 2067.40(14)
_cod_database_code 1549848
_shelx_shelxl_version_number 2014/7
_chemical_oxdiff_formula C26H23N2O4Br1
_shelx_space_group_comment
;
The symmetry employed for this shelxl refinement is uniquely defined
by the following loop, which should always be used as a source of
symmetry information in preference to the above space-group names.
They are only intended as comments.
;
_shelx_estimated_absorpt_t_max 0.718
_shelx_estimated_absorpt_t_min 0.590
_reflns_odcompleteness_completeness 99.91
_reflns_odcompleteness_iscentric 1
_reflns_odcompleteness_theta 66.97
_olex2_refinement_description
;
1. Fixed Uiso
 At 1.2 times of:
  All C(H) groups, All C(H,H) groups
 At 1.5 times of:
  All C(H,H,H) groups, All O(H) groups
2.a Secondary CH2 refined with riding coordinates:
 C7(H7A,H7B)
2.b Aromatic/amide H refined with riding coordinates:
 C1(H1), C2(H2), C4(H4), C5(H5), C11(H11), C12(H12), C14(H14), C15(H15),
 C18(H18), C19(H19), C21(H21), C22(H22)
2.c Idealised Me refined as rotating group:
 C16(H16A,H16B,H16C), C23(H23A,H23B,H23C)
2.d Idealised tetrahedral OH refined as rotating group:
 O1(H1B)
;
_olex2_submission_special_instructions 'No special instructions were received'

loop_
_space_group_symop_operation_xyz
'x, y, z'
'-x+1/2, -y, z+1/2'
'x+1/2, -y+1/2, -z'
'-x, y+1/2, -z+1/2'

loop_
_atom_site_label
_atom_site_type_symbol
_atom_site_fract_x
_atom_site_fract_y
_atom_site_fract_z
_atom_site_U_iso_or_equiv
_atom_site_adp_type
_atom_site_occupancy
_atom_site_site_symmetry_order
_atom_site_calc_flag
_atom_site_refinement_flags_posn
Br1 Br 0.44470(8) 0.33115(8) 0.19041(2) 0.0711(2) Uani 1 1 d .
C1 C 0.2667(7) 0.2055(5) 0.3381(2) 0.0510(12) Uani 1 1 d .
H1 H 0.2559 0.1241 0.3559 0.061 Uiso 1 1 calc R
C2 C 0.3359(7) 0.2087(5) 0.2873(2) 0.0537(12) Uani 1 1 d .
H2 H 0.3725 0.1303 0.2713 0.064 Uiso 1 1 calc R
C3 C 0.3502(6) 0.3267(6) 0.26078(18) 0.0520(11) Uani 1 1 d .
C4 C 0.2988(7) 0.4439(6) 0.2840(2) 0.0517(12) Uani 1 1 d .
H4 H 0.3100 0.5242 0.2654 0.062 Uiso 1 1 calc R
C5 C 0.2299(6) 0.4418(5) 0.3353(2) 0.0481(11) Uani 1 1 d .
H5 H 0.1953 0.5212 0.3510 0.058 Uiso 1 1 calc R
C6 C 0.2122(5) 0.3228(5) 0.36335(17) 0.0406(9) Uani 1 1 d .
C7 C 0.0487(6) 0.4147(4) 0.43938(17) 0.0415(9) Uani 1 1 d .
H7A H -0.0614 0.3895 0.4328 0.050 Uiso 1 1 calc R
H7B H 0.0674 0.5003 0.4221 0.050 Uiso 1 1 calc R
C8 C 0.0771(5) 0.4278(4) 0.50076(17) 0.0349(8) Uani 1 1 d .
C9 C 0.0533(5) 0.2892(4) 0.52829(17) 0.0365(8) Uani 1 1 d .
C10 C 0.1246(5) 0.2531(5) 0.58085(19) 0.0429(10) Uani 1 1 d .
C11 C 0.2125(6) 0.3380(6) 0.61412(19) 0.0527(11) Uani 1 1 d .
H11 H 0.2280 0.4266 0.6040 0.063 Uiso 1 1 calc R
C12 C 0.2776(7) 0.2911(7) 0.6626(2) 0.0648(16) Uani 1 1 d .
H12 H 0.3372 0.3477 0.6846 0.078 Uiso 1 1 calc R
C13 C 0.2525(7) 0.1584(7) 0.6779(2) 0.0653(15) Uani 1 1 d .
C14 C 0.1642(7) 0.0745(7) 0.6458(3) 0.0676(16) Uani 1 1 d .
H14 H 0.1476 -0.0135 0.6565 0.081 Uiso 1 1 calc R
C15 C 0.1003(7) 0.1198(5) 0.5982(2) 0.0569(13) Uani 1 1 d .
H15 H 0.0399 0.0622 0.5768 0.068 Uiso 1 1 calc R
C16 C 0.3971(10) 0.1811(12) 0.7604(3) 0.105(3) Uani 1 1 d .
H16A H 0.4423 0.1256 0.7882 0.157 Uiso 1 1 calc GR
H16B H 0.3261 0.2450 0.7765 0.157 Uiso 1 1 calc GR
H16C H 0.4812 0.2272 0.7417 0.157 Uiso 1 1 calc GR
C17 C -0.0485(5) 0.5206(4) 0.52527(15) 0.0329(7) Uani 1 1 d .
C18 C -0.2088(5) 0.4846(4) 0.5232(2) 0.0418(9) Uani 1 1 d .
H18 H -0.2371 0.4048 0.5064 0.050 Uiso 1 1 calc R
C19 C -0.3273(5) 0.5636(5) 0.5452(2) 0.0439(10) Uani 1 1 d .
H19 H -0.4334 0.5367 0.5432 0.053 Uiso 1 1 calc R
C20 C -0.2882(5) 0.6825(5) 0.57006(16) 0.0375(8) Uani 1 1 d .
C21 C -0.1275(5) 0.7222(4) 0.57078(19) 0.0424(10) Uani 1 1 d .
H21 H -0.0999 0.8036 0.5863 0.051 Uiso 1 1 calc R
C22 C -0.0102(5) 0.6425(4) 0.54889(18) 0.0395(9) Uani 1 1 d .
H22 H 0.0956 0.6705 0.5499 0.047 Uiso 1 1 calc R
C23 C -0.5577(6) 0.7282(6) 0.5942(3) 0.0613(13) Uani 1 1 d .
H23A H -0.6191 0.7940 0.6134 0.092 Uiso 1 1 calc GR
H23B H -0.5707 0.6428 0.6114 0.092 Uiso 1 1 calc GR
H23C H -0.5941 0.7229 0.5574 0.092 Uiso 1 1 calc GR
N1 N 0.1549(5) 0.3145(4) 0.41586(15) 0.0447(8) Uani 1 1 d .
H1A H 0.132(7) 0.228(7) 0.425(3) 0.067(19) Uiso 1 1 d .
O1 O 0.2307(3) 0.4823(3) 0.51035(13) 0.0389(6) Uani 1 1 d .
H1B H 0.2990 0.4297 0.4998 0.058 Uiso 1 1 calc GR
O2 O -0.0292(4) 0.2086(3) 0.50359(14) 0.0499(8) Uani 1 1 d .
O3 O 0.3133(7) 0.1025(7) 0.7241(2) 0.0987(18) Uani 1 1 d .
O4 O -0.3932(4) 0.7649(3) 0.59499(16) 0.0513(8) Uani 1 1 d .

loop_
_atom_site_aniso_label
_atom_site_aniso_U_11
_atom_site_aniso_U_22
_atom_site_aniso_U_33
_atom_site_aniso_U_23
_atom_site_aniso_U_13
_atom_site_aniso_U_12
Br1 0.0801(4) 0.0884(4) 0.0449(3) -0.0061(3) 0.0142(3) -0.0007(4)
C1 0.069(3) 0.039(3) 0.044(2) -0.0045(19) 0.006(2) 0.005(2)
C2 0.063(3) 0.050(3) 0.048(3) -0.013(2) 0.006(2) 0.011(2)
C3 0.049(2) 0.067(3) 0.040(2) -0.008(2) 0.0010(19) -0.001(3)
C4 0.060(3) 0.052(3) 0.043(2) 0.003(2) 0.003(2) 0.002(2)
C5 0.056(3) 0.042(3) 0.046(2) -0.0070(19) 0.001(2) 0.002(2)
C6 0.039(2) 0.044(2) 0.0391(19) -0.010(2) -0.0053(17) 0.003(2)
C7 0.041(2) 0.044(2) 0.039(2) -0.0050(17) -0.0034(19) 0.005(2)
C8 0.0300(19) 0.0338(19) 0.041(2) -0.0041(16) -0.0027(16) 0.0000(16)
C9 0.0320(18) 0.0340(19) 0.044(2) -0.0036(16) 0.0065(18) 0.0027(17)
C10 0.038(2) 0.044(2) 0.046(2) 0.0052(19) 0.0086(18) 0.0091(18)
C11 0.056(3) 0.059(3) 0.043(2) -0.001(2) 0.003(2) 0.006(3)
C12 0.063(3) 0.086(5) 0.046(3) -0.010(3) -0.002(2) 0.006(3)
C13 0.062(3) 0.083(4) 0.050(3) 0.022(3) 0.017(2) 0.020(3)
C14 0.065(3) 0.071(4) 0.066(4) 0.023(3) 0.020(3) 0.011(3)
C15 0.055(3) 0.056(3) 0.059(3) 0.014(2) 0.018(2) 0.008(2)
C16 0.097(5) 0.159(9) 0.058(4) -0.005(5) -0.014(4) 0.033(6)
C17 0.0345(19) 0.0305(17) 0.0338(17) -0.0014(14) 0.0000(17) 0.0015(16)
C18 0.039(2) 0.034(2) 0.052(2) -0.0098(18) -0.0016(19) -0.0039(17)
C19 0.036(2) 0.039(2) 0.056(3) -0.0080(19) -0.001(2) -0.0026(18)
C20 0.0370(19) 0.036(2) 0.0398(19) 0.0023(17) -0.0012(16) 0.0016(18)
C21 0.041(2) 0.035(2) 0.051(2) -0.0119(18) -0.0046(19) -0.0009(18)
C22 0.0336(19) 0.037(2) 0.048(2) -0.0059(17) -0.0026(16) -0.0045(16)
C23 0.041(2) 0.058(3) 0.085(4) -0.010(3) 0.019(3) 0.005(2)
N1 0.058(2) 0.0358(19) 0.0403(18) -0.0038(16) 0.0054(16) 0.0040(18)
O1 0.0323(14) 0.0360(15) 0.0484(17) -0.0055(12) -0.0011(12) -0.0019(12)
O2 0.0500(18) 0.0375(16) 0.062(2) -0.0079(14) 0.0005(16) -0.0062(14)
O3 0.106(4) 0.130(5) 0.059(3) 0.033(3) 0.003(3) 0.029(4)
O4 0.0443(17) 0.0438(17) 0.066(2) -0.0149(16) 0.0097(16) 0.0050(14)

loop_
_atom_type_symbol
_atom_type_description
_atom_type_scat_dispersion_real
_atom_type_scat_dispersion_imag
_atom_type_scat_source
C C 0.0181 0.0091 'International Tables Vol C Tables 4.2.6.8 and 6.1.1.4'
H H 0.0000 0.0000 'International Tables Vol C Tables 4.2.6.8 and 6.1.1.4'
Br Br -0.6763 1.2805 'International Tables Vol C Tables 4.2.6.8 and 6.1.1.4'
N N 0.0311 0.0180 'International Tables Vol C Tables 4.2.6.8 and 6.1.1.4'
O O 0.0492 0.0322 'International Tables Vol C Tables 4.2.6.8 and 6.1.1.4'

loop_
_geom_angle_atom_site_label_1
_geom_angle_atom_site_label_2
_geom_angle_atom_site_label_3
_geom_angle
C2 C1 H1 119.4
C2 C1 C6 121.2(5)
C6 C1 H1 119.4
C1 C2 H2 120.2
C3 C2 C1 119.7(5)
C3 C2 H2 120.2
C2 C3 Br1 119.7(4)
C2 C3 C4 121.0(4)
C4 C3 Br1 119.2(4)
C3 C4 H4 120.1
C3 C4 C5 119.8(5)
C5 C4 H4 120.1
C4 C5 H5 119.6
C6 C5 C4 120.7(5)
C6 C5 H5 119.6
C5 C6 C1 117.6(4)
N1 C6 C1 118.5(4)
N1 C6 C5 123.8(4)
H7A C7 H7B 108.1
C8 C7 H7A 109.5
C8 C7 H7B 109.5
N1 C7 H7A 109.5
N1 C7 H7B 109.5
N1 C7 C8 110.8(3)
C7 C8 C9 109.5(3)
C17 C8 C7 109.6(3)
C17 C8 C9 106.4(3)
O1 C8 C7 109.7(3)
O1 C8 C9 112.7(3)
O1 C8 C17 108.9(3)
C10 C9 C8 123.4(4)
O2 C9 C8 116.3(4)
O2 C9 C10 120.4(4)
C11 C10 C9 125.7(4)
C11 C10 C15 118.3(5)
C15 C10 C9 116.0(5)
C10 C11 H11 119.8
C10 C11 C12 120.3(6)
C12 C11 H11 119.8
C11 C12 H12 120.3
C11 C12 C13 119.5(6)
C13 C12 H12 120.3
C14 C13 C12 120.7(5)
O3 C13 C12 123.9(7)
O3 C13 C14 115.5(6)
C13 C14 H14 119.9
C15 C14 C13 120.2(6)
C15 C14 H14 119.9
C10 C15 H15 119.5
C14 C15 C10 121.0(6)
C14 C15 H15 119.5
H16A C16 H16B 109.5
H16A C16 H16C 109.5
H16B C16 H16C 109.5
O3 C16 H16A 109.5
O3 C16 H16B 109.5
O3 C16 H16C 109.5
C18 C17 C8 119.5(4)
C22 C17 C8 122.8(4)
C22 C17 C18 117.7(4)
C17 C18 H18 119.0
C19 C18 C17 122.1(4)
C19 C18 H18 119.0
C18 C19 H19 120.0
C20 C19 C18 119.9(4)
C20 C19 H19 120.0
C19 C20 C21 118.5(4)
O4 C20 C19 125.1(4)
O4 C20 C21 116.4(4)
C20 C21 H21 119.5
C22 C21 C20 121.0(4)
C22 C21 H21 119.5
C17 C22 H22 119.7
C21 C22 C17 120.6(4)
C21 C22 H22 119.7
H23A C23 H23B 109.5
H23A C23 H23C 109.5
H23B C23 H23C 109.5
O4 C23 H23A 109.5
O4 C23 H23B 109.5
O4 C23 H23C 109.5
C6 N1 C7 122.8(4)
C6 N1 H1A 111(4)
C7 N1 H1A 116(4)
C8 O1 H1B 109.5
C13 O3 C16 119.7(7)
C20 O4 C23 117.7(4)

loop_
_geom_bond_atom_site_label_1
_geom_bond_atom_site_label_2
_geom_bond_distance
Br1 C3 1.907(4)
C1 H1 0.9300
C1 C2 1.380(7)
C1 C6 1.406(7)
C2 H2 0.9300
C2 C3 1.355(8)
C3 C4 1.375(8)
C4 H4 0.9300
C4 C5 1.390(7)
C5 H5 0.9300
C5 C6 1.386(7)
C6 N1 1.383(6)
C7 H7A 0.9700
C7 H7B 0.9700
C7 C8 1.538(6)
C7 N1 1.461(6)
C8 C9 1.558(6)
C8 C17 1.528(5)
C8 O1 1.417(5)
C9 C10 1.472(6)
C9 O2 1.224(5)
C10 C11 1.392(7)
C10 C15 1.416(7)
C11 H11 0.9300
C11 C12 1.395(8)
C12 H12 0.9300
C12 C13 1.397(10)
C13 C14 1.369(10)
C13 O3 1.368(7)
C14 H14 0.9300
C14 C15 1.369(8)
C15 H15 0.9300
C16 H16A 0.9600
C16 H16B 0.9600
C16 H16C 0.9600
C16 O3 1.383(11)
C17 C18 1.391(6)
C17 C22 1.390(6)
C18 H18 0.9300
C18 C19 1.379(7)
C19 H19 0.9300
C19 C20 1.379(6)
C20 C21 1.403(6)
C20 O4 1.353(5)
C21 H21 0.9300
C21 C22 1.375(6)
C22 H22 0.9300
C23 H23A 0.9600
C23 H23B 0.9600
C23 H23C 0.9600
C23 O4 1.426(6)
N1 H1A 0.91(7)
O1 H1B 0.8200

loop_
_geom_hbond_atom_site_label_D
_geom_hbond_atom_site_label_H
_geom_hbond_atom_site_label_A
_geom_hbond_distance_DH
_geom_hbond_distance_HA
_geom_hbond_distance_DA
_geom_hbond_angle_DHA
_geom_hbond_site_symmetry_A
N1 H1A O2 0.91(7) 2.38(6) 2.860(5) 113(5) .
O1 H1B O2 0.82 2.00 2.795(4) 163.8 3_556

loop_
_geom_torsion_atom_site_label_1
_geom_torsion_atom_site_label_2
_geom_torsion_atom_site_label_3
_geom_torsion_atom_site_label_4
_geom_torsion
Br1 C3 C4 C5 -179.9(4)
C1 C2 C3 Br1 -179.6(4)
C1 C2 C3 C4 0.9(8)
C1 C6 N1 C7 -158.9(5)
C2 C1 C6 C5 0.3(8)
C2 C1 C6 N1 -175.3(5)
C2 C3 C4 C5 -0.4(8)
C3 C4 C5 C6 -0.1(8)
C4 C5 C6 C1 0.2(7)
C4 C5 C6 N1 175.5(5)
C5 C6 N1 C7 25.9(7)
C6 C1 C2 C3 -0.8(8)
C7 C8 C9 C10 157.1(4)
C7 C8 C9 O2 -22.6(5)
C7 C8 C17 C18 63.0(5)
C7 C8 C17 C22 -115.5(4)
C8 C7 N1 C6 -148.5(4)
C8 C9 C10 C11 4.3(7)
C8 C9 C10 C15 -175.7(4)
C8 C17 C18 C19 179.2(4)
C8 C17 C22 C21 -179.5(4)
C9 C8 C17 C18 -55.2(5)
C9 C8 C17 C22 126.2(4)
C9 C10 C11 C12 -178.5(5)
C9 C10 C15 C14 178.6(5)
C10 C11 C12 C13 -0.7(8)
C11 C10 C15 C14 -1.4(7)
C11 C12 C13 C14 -0.3(8)
C11 C12 C13 O3 178.9(5)
C12 C13 C14 C15 0.4(9)
C12 C13 O3 C16 4.1(9)
C13 C14 C15 C10 0.4(8)
C14 C13 O3 C16 -176.7(6)
C15 C10 C11 C12 1.5(7)
C17 C8 C9 C10 -84.7(4)
C17 C8 C9 O2 95.7(4)
C17 C18 C19 C20 0.1(8)
C18 C17 C22 C21 1.9(7)
C18 C19 C20 C21 2.0(7)
C18 C19 C20 O4 -177.0(5)
C19 C20 C21 C22 -2.3(7)
C19 C20 O4 C23 -1.9(7)
C20 C21 C22 C17 0.3(7)
C21 C20 O4 C23 179.1(5)
C22 C17 C18 C19 -2.1(7)
N1 C7 C8 C9 -57.0(5)
N1 C7 C8 C17 -173.3(4)
N1 C7 C8 O1 67.2(4)
O1 C8 C9 C10 34.7(5)
O1 C8 C9 O2 -145.0(4)
O1 C8 C17 C18 -177.0(4)
O1 C8 C17 C22 4.5(5)
O2 C9 C10 C11 -176.1(4)
O2 C9 C10 C15 4.0(6)
O3 C13 C14 C15 -178.8(5)
O4 C20 C21 C22 176.9(4)
